data_1505832
loop_
_publ_author_name
'Chen, Zhihua'
'M\"uller, Peter'
'Swager, Timothy M.'

_publ_section_title
;
 Syntheses of soluble, pi-stacking tetracene derivatives.
;
_journal_issue 2
_journal_name_full 'Organic letters'
_journal_page_first 273
_journal_page_last 276
_journal_paper_doi 10.1021/ol0526468
_journal_volume 8
_journal_year 2006
_chemical_formula_sum 'C34 H40 F4'
_chemical_formula_weight 524.66
_chemical_name_systematic
; 
 ? 
;
_space_group_IT_number 2
_symmetry_cell_setting triclinic
_symmetry_space_group_name_Hall '-P 1'
_symmetry_space_group_name_H-M 'P -1'
_atom_sites_solution_hydrogens geom
_atom_sites_solution_primary direct
_atom_sites_solution_secondary difmap
_audit_creation_method SHELXL-97
_cell_angle_alpha 92.905(9)
_cell_angle_beta 93.547(9)
_cell_angle_gamma 92.621(9)
_cell_formula_units_Z 2
_cell_length_a 4.9461(15)
_cell_length_b 9.748(3)
_cell_length_c 28.705(9)
_cell_measurement_reflns_used 6514
_cell_measurement_temperature 100(2)
_cell_measurement_theta_max 0.00
_cell_measurement_theta_min 0.00
_cell_volume 1377.9(7)
_computing_cell_refinement 'SAINT 5 (Bruker-AXS, 2003)'
_computing_data_collection 'SMART 5 (Bruker-AXS, 2003)'
_computing_data_reduction 'SAINT 5 (Bruker-AXS, 2003)'
_computing_molecular_graphics 'Bruker SHELXTL'
_computing_publication_material 'Bruker SHELXTL'
_computing_structure_refinement 'SHELXL-97 (Sheldrick, 1997)'
_computing_structure_solution 'SHELXS-97 (Sheldrick, 1990)'
_diffrn_ambient_temperature 100(2)
_diffrn_measured_fraction_theta_full 0.998
_diffrn_measured_fraction_theta_max 0.998
_diffrn_measurement_device_type 'Bruker Smart APEX CCD'
_diffrn_measurement_method 'omega and phi scans'
_diffrn_radiation_monochromator graphite
_diffrn_radiation_source 'fine-focus sealed tube'
_diffrn_radiation_type MoK\a
_diffrn_radiation_wavelength 0.71073
_diffrn_reflns_av_R_equivalents 0.0381
_diffrn_reflns_av_sigmaI/netI 0.0358
_diffrn_reflns_limit_h_max 6
_diffrn_reflns_limit_h_min -6
_diffrn_reflns_limit_k_max 12
_diffrn_reflns_limit_k_min -12
_diffrn_reflns_limit_l_max 35
_diffrn_reflns_limit_l_min -35
_diffrn_reflns_number 22768
_diffrn_reflns_theta_full 26.02
_diffrn_reflns_theta_max 26.02
_diffrn_reflns_theta_min 2.09
_exptl_absorpt_coefficient_mu 0.090
_exptl_absorpt_correction_T_max 0.9937
_exptl_absorpt_correction_T_min 0.9734
_exptl_absorpt_correction_type multi-scan
_exptl_absorpt_process_details sadabs
_exptl_crystal_colour orange
_exptl_crystal_density_diffrn 1.265
_exptl_crystal_density_meas ?
_exptl_crystal_density_method 'not measured'
_exptl_crystal_description prism
_exptl_crystal_F_000 560
_exptl_crystal_size_max 0.30
_exptl_crystal_size_mid 0.10
_exptl_crystal_size_min 0.07
_refine_diff_density_max 0.368
_refine_diff_density_min -0.307
_refine_diff_density_rms 0.056
_refine_ls_extinction_method none
_refine_ls_goodness_of_fit_ref 1.103
_refine_ls_hydrogen_treatment constr
_refine_ls_matrix_type full
_refine_ls_number_parameters 345
_refine_ls_number_reflns 5405
_refine_ls_number_restraints 0
_refine_ls_restrained_S_all 1.103
_refine_ls_R_factor_all 0.0792
_refine_ls_R_factor_gt 0.0621
_refine_ls_shift/su_max 0.000
_refine_ls_shift/su_mean 0.000
_refine_ls_structure_factor_coef Fsqd
_refine_ls_weighting_details 'calc w=1/[\s^2^(Fo^2^)+(0.0593P)^2^+1.3736P] where P=(Fo^2^+2Fc^2^)/3'
_refine_ls_weighting_scheme calc
_refine_ls_wR_factor_gt 0.1483
_refine_ls_wR_factor_ref 0.1568
_reflns_number_gt 4203
_reflns_number_total 5405
_reflns_threshold_expression >2sigma(I)
_cod_data_source_file ol0526468si20051031_123323.cif
_cod_data_source_block 05089
_cod_depositor_comments
;
The following automatic conversions were performed:

'_symmetry_cell_setting' value 'Triclinic' changed to 'triclinic'
according to /home/saulius/struct/CIF-dictionaries/cif_core.dic
dictionary named 'cif_core.dic' version 2.4.1 from 2010-06-29.

Automatic conversion script
Id: cif_fix_values 1715 2011-07-08 13:25:40Z adriana 

The following automatic conversions were performed:

'_exptl_crystal_density_meas' value 'not measured' was changed to '?'
- the value is perceived as not measured.

Automatic conversion script
Id: cif_fix_values 3008 2015-01-20 13:52:24Z robertas 
;
_cod_original_sg_symbol_H-M P-1
_cod_database_code 1505832

loop_
_symmetry_equiv_pos_as_xyz
'x, y, z'
'-x, -y, -z'

loop_
_atom_site_label
_atom_site_type_symbol
_atom_site_fract_x
_atom_site_fract_y
_atom_site_fract_z
_atom_site_U_iso_or_equiv
_atom_site_adp_type
_atom_site_occupancy
_atom_site_symmetry_multiplicity
_atom_site_calc_flag
_atom_site_refinement_flags
F1 F 1.3795(3) -0.01828(13) 0.14526(4) 0.0225(3) Uani 1 1 d .
C1 C 0.6388(5) 0.5931(2) 0.30842(8) 0.0163(5) Uani 1 1 d .
C2 C 0.4404(5) 0.6641(2) 0.28745(8) 0.0180(5) Uani 1 1 d .
H2A H 0.3562 0.7324 0.3055 0.022 Uiso 1 1 calc R
F2 F 1.7916(3) -0.15668(13) 0.18430(5) 0.0258(3) Uani 1 1 d .
F3 F 1.9473(3) -0.11450(13) 0.27502(5) 0.0245(3) Uani 1 1 d .
C3 C 0.3537(5) 0.6403(2) 0.23956(8) 0.0174(5) Uani 1 1 d .
H3A H 0.2121 0.6925 0.2268 0.021 Uiso 1 1 calc R
F4 F 1.7050(3) 0.07299(14) 0.32992(5) 0.0230(3) Uani 1 1 d .
C4 C 0.4656(5) 0.5456(2) 0.21128(8) 0.0159(5) Uani 1 1 d .
C5 C 0.6743(4) 0.4637(2) 0.23194(8) 0.0149(5) Uani 1 1 d .
C6 C 0.7955(5) 0.3632(2) 0.20563(8) 0.0152(5) Uani 1 1 d .
H6A H 0.7385 0.3479 0.1735 0.018 Uiso 1 1 calc R
C7 C 0.9990(4) 0.2834(2) 0.22467(8) 0.0155(5) Uani 1 1 d .
C8 C 1.1220(5) 0.1821(2) 0.19790(8) 0.0160(5) Uani 1 1 d .
H8A H 1.0651 0.1657 0.1658 0.019 Uiso 1 1 calc R
C9 C 1.3246(4) 0.1056(2) 0.21743(8) 0.0159(5) Uani 1 1 d .
C10 C 1.4578(5) 0.0045(2) 0.19079(8) 0.0188(5) Uani 1 1 d .
C11 C 1.6595(5) -0.0659(2) 0.20994(8) 0.0200(5) Uani 1 1 d .
C12 C 1.7437(5) -0.0424(2) 0.25772(9) 0.0198(5) Uani 1 1 d .
C13 C 1.6228(5) 0.0508(2) 0.28466(8) 0.0178(5) Uani 1 1 d .
C14 C 1.4102(5) 0.1298(2) 0.26617(8) 0.0167(5) Uani 1 1 d .
C15 C 1.2899(5) 0.2290(2) 0.29281(8) 0.0163(5) Uani 1 1 d .
H15A H 1.3473 0.2446 0.3249 0.020 Uiso 1 1 calc R
C16 C 1.0846(4) 0.3071(2) 0.27337(8) 0.0153(5) Uani 1 1 d .
C17 C 0.9614(5) 0.4087(2) 0.29983(8) 0.0165(5) Uani 1 1 d .
H17A H 1.0174 0.4241 0.3320 0.020 Uiso 1 1 calc R
C18 C 0.7608(5) 0.4875(2) 0.28072(8) 0.0157(5) Uani 1 1 d .
C101 C 0.7329(5) 0.6265(2) 0.35878(8) 0.0183(5) Uani 1 1 d .
H10A H 0.6775 0.7200 0.3677 0.022 Uiso 1 1 calc R
H10B H 0.9336 0.6284 0.3615 0.022 Uiso 1 1 calc R
C102 C 0.6253(5) 0.5268(2) 0.39380(8) 0.0214(5) Uani 1 1 d .
H10C H 0.4257 0.5309 0.3937 0.026 Uiso 1 1 calc R
H10D H 0.6673 0.4318 0.3838 0.026 Uiso 1 1 calc R
C103 C 0.7483(5) 0.5599(2) 0.44336(8) 0.0225(5) Uani 1 1 d .
H10E H 0.6920 0.4853 0.4634 0.027 Uiso 1 1 calc R
H10F H 0.9483 0.5612 0.4429 0.027 Uiso 1 1 calc R
C104 C 0.6683(5) 0.6964(2) 0.46529(8) 0.0234(5) Uani 1 1 d .
H10G H 0.7115 0.7701 0.4441 0.028 Uiso 1 1 calc R
H10H H 0.4696 0.6924 0.4681 0.028 Uiso 1 1 calc R
C105 C 0.8076(5) 0.7340(3) 0.51313(8) 0.0240(5) Uani 1 1 d .
H10I H 1.0064 0.7378 0.5105 0.029 Uiso 1 1 calc R
H10J H 0.7632 0.6609 0.5345 0.029 Uiso 1 1 calc R
C106 C 0.7260(5) 0.8714(3) 0.53423(8) 0.0237(5) Uani 1 1 d .
H10K H 0.7621 0.9435 0.5120 0.028 Uiso 1 1 calc R
H10L H 0.5285 0.8660 0.5382 0.028 Uiso 1 1 calc R
C107 C 0.8731(6) 0.9138(3) 0.58106(9) 0.0289(6) Uani 1 1 d .
H10M H 1.0706 0.9206 0.5771 0.035 Uiso 1 1 calc R
H10N H 0.8388 0.8414 0.6032 0.035 Uiso 1 1 calc R
C108 C 0.7868(6) 1.0502(3) 0.60185(9) 0.0302(6) Uani 1 1 d .
H10O H 0.8256 1.1231 0.5806 0.045 Uiso 1 1 calc R
H10P H 0.8872 1.0716 0.6320 0.045 Uiso 1 1 calc R
H10Q H 0.5919 1.0439 0.6063 0.045 Uiso 1 1 calc R
C401 C 0.3821(5) 0.5228(2) 0.15992(8) 0.0155(5) Uani 1 1 d .
H40A H 0.3016 0.4281 0.1543 0.019 Uiso 1 1 calc R
H40B H 0.5468 0.5295 0.1421 0.019 Uiso 1 1 calc R
C402 C 0.1809(5) 0.6223(2) 0.14082(8) 0.0174(5) Uani 1 1 d .
H40C H 0.2631 0.7170 0.1451 0.021 Uiso 1 1 calc R
H40D H 0.0176 0.6180 0.1591 0.021 Uiso 1 1 calc R
C403 C 0.0960(5) 0.5923(2) 0.08941(8) 0.0183(5) Uani 1 1 d .
H40E H 0.2601 0.5889 0.0714 0.022 Uiso 1 1 calc R
H40F H -0.0006 0.5008 0.0854 0.022 Uiso 1 1 calc R
C404 C -0.0867(5) 0.6996(2) 0.06992(8) 0.0193(5) Uani 1 1 d .
H40G H 0.0146 0.7899 0.0724 0.023 Uiso 1 1 calc R
H40H H -0.2443 0.7070 0.0894 0.023 Uiso 1 1 calc R
C405 C -0.1897(5) 0.6681(2) 0.01923(8) 0.0195(5) Uani 1 1 d .
H40I H -0.0324 0.6615 -0.0003 0.023 Uiso 1 1 calc R
H40J H -0.2903 0.5776 0.0167 0.023 Uiso 1 1 calc R
C406 C -0.3732(5) 0.7755(2) 0.00036(8) 0.0204(5) Uani 1 1 d .
H40K H -0.2709 0.8655 0.0021 0.024 Uiso 1 1 calc R
H40L H -0.5277 0.7839 0.0205 0.024 Uiso 1 1 calc R
C407 C -0.4831(5) 0.7430(2) -0.04977(8) 0.0238(5) Uani 1 1 d .
H40M H -0.3296 0.7391 -0.0703 0.029 Uiso 1 1 calc R
H40N H -0.5791 0.6513 -0.0520 0.029 Uiso 1 1 calc R
C408 C -0.6762(6) 0.8489(3) -0.06705(9) 0.0302(6) Uani 1 1 d .
H40O H -0.8302 0.8521 -0.0472 0.045 Uiso 1 1 calc R
H40P H -0.7421 0.8233 -0.0994 0.045 Uiso 1 1 calc R
H40Q H -0.5809 0.9395 -0.0658 0.045 Uiso 1 1 calc R

loop_
_atom_site_aniso_label
_atom_site_aniso_U_11
_atom_site_aniso_U_22
_atom_site_aniso_U_33
_atom_site_aniso_U_23
_atom_site_aniso_U_13
_atom_site_aniso_U_12
F1 0.0278(8) 0.0200(7) 0.0197(7) -0.0023(5) 0.0011(6) 0.0053(6)
C1 0.0162(12) 0.0155(11) 0.0171(11) 0.0017(9) 0.0017(9) -0.0003(9)
C2 0.0199(12) 0.0141(11) 0.0201(12) -0.0011(9) 0.0030(9) 0.0026(9)
F2 0.0269(8) 0.0198(7) 0.0316(8) -0.0029(6) 0.0052(6) 0.0103(6)
F3 0.0201(7) 0.0207(7) 0.0336(8) 0.0062(6) -0.0005(6) 0.0092(6)
C3 0.0169(12) 0.0149(11) 0.0204(12) 0.0029(9) -0.0013(9) 0.0029(9)
F4 0.0239(8) 0.0260(7) 0.0193(7) 0.0046(5) -0.0025(6) 0.0072(6)
C4 0.0164(12) 0.0142(10) 0.0170(11) 0.0028(8) 0.0007(9) -0.0007(9)
C5 0.0133(11) 0.0133(10) 0.0180(11) 0.0029(8) 0.0005(9) -0.0019(8)
C6 0.0170(12) 0.0146(10) 0.0138(11) 0.0025(8) -0.0009(9) -0.0010(9)
C7 0.0145(11) 0.0128(10) 0.0189(11) 0.0021(8) 0.0008(9) -0.0022(8)
C8 0.0184(12) 0.0150(11) 0.0145(11) 0.0023(8) 0.0010(9) -0.0009(9)
C9 0.0152(12) 0.0139(11) 0.0188(12) 0.0029(9) 0.0029(9) -0.0022(9)
C10 0.0239(13) 0.0142(11) 0.0180(12) 0.0013(9) 0.0012(9) -0.0003(9)
C11 0.0194(12) 0.0135(11) 0.0277(13) 0.0012(9) 0.0069(10) 0.0006(9)
C12 0.0150(12) 0.0148(11) 0.0304(13) 0.0073(9) 0.0010(10) 0.0033(9)
C13 0.0166(12) 0.0194(11) 0.0175(11) 0.0047(9) 0.0002(9) -0.0004(9)
C14 0.0156(12) 0.0150(11) 0.0197(12) 0.0037(9) 0.0013(9) 0.0000(9)
C15 0.0162(12) 0.0185(11) 0.0140(11) 0.0025(9) -0.0019(9) -0.0010(9)
C16 0.0135(11) 0.0140(10) 0.0185(11) 0.0026(8) -0.0001(9) -0.0005(8)
C17 0.0166(12) 0.0180(11) 0.0145(11) 0.0020(9) -0.0007(9) -0.0007(9)
C18 0.0149(11) 0.0131(10) 0.0190(11) 0.0019(8) 0.0007(9) -0.0009(8)
C101 0.0196(12) 0.0171(11) 0.0180(12) -0.0024(9) -0.0013(9) 0.0047(9)
C102 0.0227(13) 0.0212(12) 0.0203(12) 0.0000(9) 0.0003(10) 0.0025(10)
C103 0.0256(14) 0.0233(12) 0.0189(12) 0.0026(9) -0.0002(10) 0.0062(10)
C104 0.0241(13) 0.0272(13) 0.0191(12) 0.0005(10) -0.0002(10) 0.0072(10)
C105 0.0257(14) 0.0288(13) 0.0177(12) 0.0007(10) 0.0000(10) 0.0061(10)
C106 0.0248(13) 0.0277(13) 0.0186(12) 0.0011(10) -0.0006(10) 0.0048(10)
C107 0.0347(15) 0.0305(14) 0.0213(13) -0.0011(10) -0.0016(11) 0.0087(12)
C108 0.0347(16) 0.0297(14) 0.0256(14) -0.0036(11) -0.0026(11) 0.0063(12)
C401 0.0162(12) 0.0150(11) 0.0155(11) 0.0010(8) 0.0007(9) 0.0022(9)
C402 0.0189(12) 0.0134(11) 0.0197(12) 0.0000(9) -0.0018(9) 0.0027(9)
C403 0.0195(12) 0.0173(11) 0.0182(12) 0.0003(9) 0.0002(9) 0.0028(9)
C404 0.0217(13) 0.0182(11) 0.0181(12) 0.0016(9) -0.0004(9) 0.0043(9)
C405 0.0202(12) 0.0197(11) 0.0187(12) 0.0023(9) -0.0004(9) 0.0037(9)
C406 0.0206(13) 0.0214(12) 0.0195(12) 0.0028(9) -0.0010(10) 0.0051(10)
C407 0.0254(14) 0.0238(12) 0.0215(13) 0.0019(10) -0.0035(10) 0.0016(10)
C408 0.0325(15) 0.0338(14) 0.0245(14) 0.0082(11) -0.0050(11) 0.0046(12)

loop_
_atom_type_symbol
_atom_type_description
_atom_type_scat_dispersion_real
_atom_type_scat_dispersion_imag
_atom_type_scat_source
C C 0.0033 0.0016 'International Tables Vol C Tables 4.2.6.8 and 6.1.1.4'
H H 0.0000 0.0000 'International Tables Vol C Tables 4.2.6.8 and 6.1.1.4'
F F 0.0171 0.0103 'International Tables Vol C Tables 4.2.6.8 and 6.1.1.4'

loop_
_geom_angle_atom_site_label_1
_geom_angle_atom_site_label_2
_geom_angle_atom_site_label_3
_geom_angle
C2 C1 C18 118.0(2)
C2 C1 C101 120.6(2)
C18 C1 C101 121.36(19)
C1 C2 C3 122.5(2)
C4 C3 C2 122.4(2)
C3 C4 C5 117.8(2)
C3 C4 C401 122.9(2)
C5 C4 C401 119.32(19)
C6 C5 C18 118.9(2)
C6 C5 C4 121.4(2)
C18 C5 C4 119.7(2)
C5 C6 C7 122.5(2)
C6 C7 C8 122.3(2)
C6 C7 C16 118.5(2)
C8 C7 C16 119.2(2)
C9 C8 C7 121.2(2)
C8 C9 C10 122.4(2)
C8 C9 C14 119.5(2)
C10 C9 C14 118.1(2)
C11 C10 F1 119.9(2)
C11 C10 C9 121.6(2)
F1 C10 C9 118.4(2)
F2 C11 C10 121.4(2)
F2 C11 C12 118.3(2)
C10 C11 C12 120.3(2)
F3 C12 C13 121.5(2)
F3 C12 C11 117.9(2)
C13 C12 C11 120.6(2)
F4 C13 C12 120.2(2)
F4 C13 C14 118.2(2)
C12 C13 C14 121.7(2)
C15 C14 C13 122.6(2)
C15 C14 C9 119.7(2)
C13 C14 C9 117.7(2)
C14 C15 C16 121.3(2)
C15 C16 C17 122.0(2)
C15 C16 C7 119.1(2)
C17 C16 C7 118.86(19)
C18 C17 C16 122.3(2)
C17 C18 C5 118.9(2)
C17 C18 C1 121.5(2)
C5 C18 C1 119.6(2)
C1 C101 C102 115.37(19)
C103 C102 C101 112.32(19)
C104 C103 C102 114.40(19)
C105 C104 C103 114.2(2)
C104 C105 C106 113.3(2)
C107 C106 C105 114.0(2)
C106 C107 C108 113.3(2)
C4 C401 C402 115.13(18)
C401 C402 C403 113.16(18)
C404 C403 C402 112.41(18)
C403 C404 C405 113.85(19)
C406 C405 C404 113.27(19)
C405 C406 C407 113.65(19)
C408 C407 C406 112.5(2)

loop_
_geom_bond_atom_site_label_1
_geom_bond_atom_site_label_2
_geom_bond_distance
F1 C10 1.345(3)
C1 C2 1.355(3)
C1 C18 1.446(3)
C1 C101 1.506(3)
C2 C3 1.419(3)
F2 C11 1.341(3)
F3 C12 1.339(3)
C3 C4 1.358(3)
F4 C13 1.341(3)
C4 C5 1.449(3)
C4 C401 1.509(3)
C5 C6 1.387(3)
C5 C18 1.443(3)
C6 C7 1.401(3)
C7 C8 1.404(3)
C7 C16 1.439(3)
C8 C9 1.384(3)
C9 C10 1.427(3)
C9 C14 1.441(3)
C10 C11 1.342(3)
C11 C12 1.413(3)
C12 C13 1.348(3)
C13 C14 1.423(3)
C14 C15 1.382(3)
C15 C16 1.402(3)
C16 C17 1.402(3)
C17 C18 1.386(3)
C101 C102 1.535(3)
C102 C103 1.526(3)
C103 C104 1.522(3)
C104 C105 1.518(3)
C105 C106 1.523(3)
C106 C107 1.517(3)
C107 C108 1.520(3)
C401 C402 1.519(3)
C402 C403 1.519(3)
C403 C404 1.519(3)
C404 C405 1.523(3)
C405 C406 1.515(3)
C406 C407 1.519(3)
C407 C408 1.518(3)

loop_
_cod_related_entry_id
_cod_related_entry_code
_cod_related_entry_database
1 21156900 ChemSpider
